data_4125366
loop_
_publ_author_name
'Metrano, Anthony J.'
'Abascal, Nadia C.'
'Mercado, Brandon Q.'
'Paulson, Eric K.'
'Hurtley, Anna E.'
'Miller, Scott J.'

_publ_section_title
;
 Diversity of Secondary Structure in Catalytic Peptides with
 \b-Turn-Biased Sequences.
;
_journal_issue 1
_journal_name_full 'Journal of the American Chemical Society'
_journal_page_first 492
_journal_page_last 516
_journal_paper_doi 10.1021/jacs.6b11348
_journal_volume 139
_journal_year 2017
_chemical_absolute_configuration ad
_chemical_formula_moiety 'C29.25 H54.50 Cl N6 O6.25'
_chemical_formula_sum 'C29.25 H54.5 Cl N6 O6.25'
_chemical_formula_weight 625.74
_space_group_crystal_system monoclinic
_space_group_IT_number 5
_space_group_name_Hall 'C 2y'
_space_group_name_H-M_alt 'C 1 2 1'
_symmetry_space_group_name_Hall 'C 2y'
_symmetry_space_group_name_H-M 'C 1 2 1'
_atom_sites_solution_hydrogens mixed
_atom_sites_solution_primary direct
_atom_sites_solution_secondary difmap
_audit_creation_method SHELXL-2014/7
_cell_angle_alpha 90
_cell_angle_beta 106.757(2)
_cell_angle_gamma 90
_cell_formula_units_Z 8
_cell_length_a 27.2814(19)
_cell_length_b 15.4659(11)
_cell_length_c 17.7648(12)
_cell_measurement_reflns_used 665
_cell_measurement_temperature 93(2)
_cell_measurement_theta_max 68.3
_cell_measurement_theta_min 2.6
_cell_volume 7177.2(9)
_computing_cell_refinement 'CrystalClear-SM Expert 2.0 r15 (Rigaku, 2011)'
_computing_data_collection 'CrystalClear-SM Expert 2.0 r15 (Rigaku, 2011)'
_computing_data_reduction 'CrystalClear-SM Expert 2.0 r15 (Rigaku, 2011)'
_computing_molecular_graphics
; 
Dolomanov, O.V.; Bourhis, L.J.; Gildea, R.J.; Howard, J.A.K.; Puschmann, H., 
OLEX2: A complete structure solution, refinement and analysis program 
(2009). J. Appl. Cryst., 42, 339-341. 
;
_computing_publication_material 'CIFTAB-2013/2 (Sheldrick, 2014)'
_computing_structure_refinement 'SHELXL-2014/7 (Sheldrick, 2014)'
_computing_structure_solution 'SHELXT-2014/5 (Sheldrick, 2014)'
_diffrn_ambient_temperature 93(2)
_diffrn_detector_area_resol_mean 22.2
_diffrn_measured_fraction_theta_full 0.981
_diffrn_measured_fraction_theta_max 0.973
_diffrn_measurement_device_type 'Rigaku Saturn 944+ CCD'
_diffrn_measurement_method \w
_diffrn_radiation_type CuK\a
_diffrn_radiation_wavelength 1.54178
_diffrn_reflns_av_R_equivalents 0.0439
_diffrn_reflns_av_unetI/netI 0.0205
_diffrn_reflns_Laue_measured_fraction_full 0.981
_diffrn_reflns_Laue_measured_fraction_max 0.973
_diffrn_reflns_limit_h_max 32
_diffrn_reflns_limit_h_min -32
_diffrn_reflns_limit_k_max 18
_diffrn_reflns_limit_k_min -18
_diffrn_reflns_limit_l_max 21
_diffrn_reflns_limit_l_min -21
_diffrn_reflns_number 130022
_diffrn_reflns_point_group_measured_fraction_full 0.980
_diffrn_reflns_point_group_measured_fraction_max 0.971
_diffrn_reflns_theta_full 67.679
_diffrn_reflns_theta_max 68.090
_diffrn_reflns_theta_min 2.597
_diffrn_source 'Sealed Tube'
_exptl_absorpt_coefficient_mu 1.320
_exptl_absorpt_correction_T_max 1.000
_exptl_absorpt_correction_T_min 0.876
_exptl_absorpt_correction_type multi-scan
_exptl_absorpt_process_details 'Jacobson, R. (1998) Private Communication'
_exptl_crystal_colour Colorless
_exptl_crystal_density_diffrn 1.158
_exptl_crystal_density_method 'not measured'
_exptl_crystal_description Plate
_exptl_crystal_F_000 2712
_exptl_crystal_size_max 0.190
_exptl_crystal_size_mid 0.180
_exptl_crystal_size_min 0.080
_refine_diff_density_max 0.937
_refine_diff_density_min -0.527
_refine_diff_density_rms 0.047
_refine_ls_abs_structure_details
; 
 Flack x determined using 5726 quotients [(I+)-(I-)]/[(I+)+(I-)] 
 (Parsons, Flack and Wagner, Acta Cryst. B69 (2013) 249-259). 
;
_refine_ls_abs_structure_Flack 0.035(2)
_refine_ls_extinction_method none
_refine_ls_goodness_of_fit_ref 1.042
_refine_ls_hydrogen_treatment mixed
_refine_ls_matrix_type full
_refine_ls_number_parameters 821
_refine_ls_number_reflns 12750
_refine_ls_number_restraints 2
_refine_ls_restrained_S_all 1.042
_refine_ls_R_factor_all 0.0401
_refine_ls_R_factor_gt 0.0392
_refine_ls_shift/su_max 0.000
_refine_ls_shift/su_mean 0.000
_refine_ls_structure_factor_coef Fsqd
_refine_ls_weighting_details 'w=1/[\s^2^(Fo^2^)+(0.0840P)^2^+2.3094P] where P=(Fo^2^+2Fc^2^)/3'
_refine_ls_weighting_scheme calc
_refine_ls_wR_factor_gt 0.1146
_refine_ls_wR_factor_ref 0.1154
_reflns_Friedel_coverage 0.919
_reflns_Friedel_fraction_full 0.979
_reflns_Friedel_fraction_max 0.969
_reflns_number_gt 12379
_reflns_number_total 12750
_reflns_threshold_expression 'I > 2\s(I)'
_cod_data_source_file ja6b11348_si_014.cif
_cod_data_source_block 007-16060
_cod_depositor_comments 'Adding full bibliography for 4125336--4125366.cif.'
_cod_original_formula_sum 'C29.25 H54.50 Cl N6 O6.25'
_cod_database_code 4125366
_shelx_shelxl_version_number 2014/7
_shelx_space_group_comment
; 
The symmetry employed for this shelxl refinement is uniquely defined 
by the following loop, which should always be used as a source of 
symmetry information in preference to the above space-group names. 
They are only intended as comments. 
;
_shelx_estimated_absorpt_t_min 0.788
_shelx_estimated_absorpt_t_max 0.902

loop_
_space_group_symop_operation_xyz
'x, y, z'
'-x, y, -z'
'x+1/2, y+1/2, z'
'-x+1/2, y+1/2, -z'

loop_
_atom_site_label
_atom_site_type_symbol
_atom_site_fract_x
_atom_site_fract_y
_atom_site_fract_z
_atom_site_U_iso_or_equiv
_atom_site_adp_type
_atom_site_occupancy
_atom_site_site_symmetry_order
_atom_site_calc_flag
_atom_site_refinement_flags_posn
_atom_site_refinement_flags_adp
_atom_site_refinement_flags_occupancy
Cl1 Cl 0.60365(3) 0.38326(6) 0.53020(5) 0.0440(2) Uani 1 1 d . . .
Cl2 Cl 0.46314(4) 0.25492(7) 0.78872(6) 0.0523(2) Uani 1 1 d . . .
O1A O 0.60645(10) 0.36398(16) 0.90417(14) 0.0439(6) Uani 1 1 d . . .
O2A O 0.70359(9) 0.57177(15) 1.06711(12) 0.0347(5) Uani 1 1 d . . .
O3A O 0.74654(9) 0.35665(14) 0.97250(12) 0.0346(5) Uani 1 1 d . . .
O4A O 0.65956(8) 0.43866(13) 0.78120(12) 0.0297(4) Uani 1 1 d . . .
O5A O 0.57386(9) 0.11132(14) 0.80730(13) 0.0332(5) Uani 1 1 d . . .
O6A O 0.58765(9) 0.13906(14) 0.68943(12) 0.0328(5) Uani 1 1 d . . .
N1A N 0.66280(10) 0.50979(17) 0.95112(15) 0.0278(5) Uani 1 1 d . . .
H1A H 0.6651(12) 0.492(2) 0.910(2) 0.015(7) Uiso 1 1 d . . .
N2A N 0.75420(9) 0.48511(16) 0.91566(14) 0.0236(5) Uani 1 1 d . . .
H2A H 0.7544(12) 0.510(2) 0.873(2) 0.020(8) Uiso 1 1 d . . .
N3A N 0.70052(9) 0.31102(15) 0.80349(14) 0.0245(5) Uani 1 1 d . . .
N4A N 0.59583(9) 0.24350(16) 0.78250(14) 0.0256(5) Uani 1 1 d . . .
H4A H 0.5916(14) 0.258(3) 0.830(2) 0.033(9) Uiso 1 1 d . . .
N5A N 0.57775(12) 0.3676(2) 1.01033(18) 0.0419(7) Uani 1 1 d . . .
N6A N 0.51373(10) 0.34716(17) 0.68183(17) 0.0336(6) Uani 1 1 d . . .
H6A H 0.505(2) 0.311(4) 0.722(3) 0.074(16) Uiso 1 1 d . . .
C1A C 0.56812(19) 0.4123(3) 1.0775(3) 0.0599(11) Uani 1 1 d . . .
H1AA H 0.5988 0.4095 1.1226 0.090 Uiso 1 1 calc R U .
H1AB H 0.5395 0.3844 1.0910 0.090 Uiso 1 1 calc R U .
H1AC H 0.5595 0.4729 1.0637 0.090 Uiso 1 1 calc R U .
C2A C 0.56653(18) 0.2748(3) 1.0009(3) 0.0554(10) Uani 1 1 d . . .
H2AA H 0.5387 0.2651 0.9526 0.083 Uiso 1 1 calc R U .
H2AB H 0.5563 0.2536 1.0461 0.083 Uiso 1 1 calc R U .
H2AC H 0.5972 0.2437 0.9977 0.083 Uiso 1 1 calc R U .
C3A C 0.59887(12) 0.4046(2) 0.95944(18) 0.0320(6) Uani 1 1 d . . .
C4A C 0.61513(12) 0.4995(2) 0.97104(18) 0.0310(6) Uani 1 1 d . . .
H4AA H 0.6212 0.5147 1.0277 0.037 Uiso 1 1 calc R U .
C5A C 0.70484(11) 0.54018(18) 1.00446(17) 0.0269(6) Uani 1 1 d . . .
C6A C 0.75501(12) 0.53872(19) 0.98314(16) 0.0269(6) Uani 1 1 d . . .
C7A C 0.77651(13) 0.6301(2) 0.97372(18) 0.0344(7) Uani 1 1 d . . .
H7AA H 0.7756 0.6442 0.9190 0.041 Uiso 1 1 calc R U .
H7AB H 0.7612 0.6771 0.9973 0.041 Uiso 1 1 calc R U .
C8A C 0.82944(13) 0.6008(3) 1.0253(2) 0.0422(8) Uani 1 1 d . . .
H8AA H 0.8533 0.5840 0.9951 0.051 Uiso 1 1 calc R U .
H8AB H 0.8458 0.6420 1.0678 0.051 Uiso 1 1 calc R U .
C9A C 0.80350(12) 0.5238(2) 1.05287(18) 0.0329(7) Uani 1 1 d . . .
H9AA H 0.7979 0.5325 1.1050 0.040 Uiso 1 1 calc R U .
H9AB H 0.8205 0.4677 1.0506 0.040 Uiso 1 1 calc R U .
C10A C 0.74973(10) 0.39844(19) 0.91623(16) 0.0259(6) Uani 1 1 d . . .
C11A C 0.74986(11) 0.35431(18) 0.83838(16) 0.0246(6) Uani 1 1 d . . .
H11A H 0.7566 0.3979 0.8009 0.029 Uiso 1 1 calc R U .
C12A C 0.78890(12) 0.28079(19) 0.85121(18) 0.0299(6) Uani 1 1 d . . .
H12A H 0.8208 0.3004 0.8407 0.036 Uiso 1 1 calc R U .
H12B H 0.7972 0.2586 0.9057 0.036 Uiso 1 1 calc R U .
C13A C 0.76229(12) 0.21160(19) 0.79240(18) 0.0294(6) Uani 1 1 d . . .
H13A H 0.7651 0.2243 0.7392 0.035 Uiso 1 1 calc R U .
H13B H 0.7769 0.1536 0.8089 0.035 Uiso 1 1 calc R U .
C14A C 0.70710(11) 0.21731(18) 0.79440(17) 0.0261(6) Uani 1 1 d . . .
H14A H 0.6832 0.1954 0.7450 0.031 Uiso 1 1 calc R U .
H14B H 0.7019 0.1846 0.8394 0.031 Uiso 1 1 calc R U .
C15A C 0.65815(11) 0.35893(18) 0.77586(16) 0.0244(6) Uani 1 1 d . . .
C16A C 0.60770(11) 0.31257(18) 0.73563(16) 0.0254(6) Uani 1 1 d . . .
H16A H 0.6104 0.2872 0.6852 0.030 Uiso 1 1 calc R U .
C17A C 0.58549(11) 0.16210(18) 0.75364(18) 0.0268(6) Uani 1 1 d . . .
C18A C 0.55176(13) 0.0246(2) 0.7848(2) 0.0387(7) Uani 1 1 d . . .
C19A C 0.59072(14) -0.0348(2) 0.7661(3) 0.0467(9) Uani 1 1 d . . .
H19A H 0.5997 -0.0128 0.7200 0.070 Uiso 1 1 calc R U .
H19B H 0.5762 -0.0930 0.7549 0.070 Uiso 1 1 calc R U .
H19C H 0.6215 -0.0371 0.8112 0.070 Uiso 1 1 calc R U .
C20A C 0.50316(14) 0.0319(2) 0.7158(3) 0.0495(9) Uani 1 1 d . . .
H20A H 0.4816 0.0784 0.7261 0.074 Uiso 1 1 calc R U .
H20B H 0.4844 -0.0229 0.7094 0.074 Uiso 1 1 calc R U .
H20C H 0.5124 0.0449 0.6676 0.074 Uiso 1 1 calc R U .
C21A C 0.53906(18) -0.0033(3) 0.8586(3) 0.0591(11) Uani 1 1 d . . .
H21A H 0.5708 -0.0127 0.9008 0.089 Uiso 1 1 calc R U .
H21B H 0.5193 -0.0572 0.8484 0.089 Uiso 1 1 calc R U .
H21C H 0.5188 0.0418 0.8743 0.089 Uiso 1 1 calc R U .
C22A C 0.57328(12) 0.5587(2) 0.9215(2) 0.0353(7) Uani 1 1 d . . .
H22A H 0.5406 0.5451 0.9327 0.042 Uiso 1 1 calc R U .
H22B H 0.5687 0.5464 0.8652 0.042 Uiso 1 1 calc R U .
C23A C 0.58456(14) 0.6552(2) 0.9363(2) 0.0433(8) Uani 1 1 d . . .
H23A H 0.6193 0.6668 0.9303 0.052 Uiso 1 1 calc R U .
C24A C 0.54594(17) 0.7089(3) 0.8750(3) 0.0596(11) Uani 1 1 d . . .
H24A H 0.5475 0.6931 0.8223 0.089 Uiso 1 1 calc R U .
H24B H 0.5541 0.7705 0.8843 0.089 Uiso 1 1 calc R U .
H24C H 0.5114 0.6978 0.8790 0.089 Uiso 1 1 calc R U .
C25A C 0.58513(17) 0.6821(3) 1.0189(3) 0.0567(10) Uani 1 1 d . . .
H25A H 0.5518 0.6692 1.0270 0.085 Uiso 1 1 calc R U .
H25B H 0.5919 0.7442 1.0256 0.085 Uiso 1 1 calc R U .
H25C H 0.6120 0.6501 1.0574 0.085 Uiso 1 1 calc R U .
C26A C 0.56656(11) 0.38181(19) 0.71618(18) 0.0309(6) Uani 1 1 d . . .
H26A H 0.5677 0.4142 0.7648 0.037 Uiso 1 1 calc R U .
H26B H 0.5742 0.4231 0.6785 0.037 Uiso 1 1 calc R U .
C27A C 0.47657(15) 0.4209(2) 0.6690(3) 0.0522(10) Uani 1 1 d . . .
H27A H 0.4800 0.4505 0.7190 0.078 Uiso 1 1 calc R U .
H27B H 0.4416 0.3988 0.6482 0.078 Uiso 1 1 calc R U .
H27C H 0.4838 0.4617 0.6313 0.078 Uiso 1 1 calc R U .
C28A C 0.50794(12) 0.2960(2) 0.60891(19) 0.0358(7) Uani 1 1 d . . .
H28A H 0.5218 0.3290 0.5725 0.054 Uiso 1 1 calc R U .
H28B H 0.4716 0.2840 0.5840 0.054 Uiso 1 1 calc R U .
H28C H 0.5266 0.2414 0.6221 0.054 Uiso 1 1 calc R U .
O1B O 0.19099(9) 0.18867(15) 0.59472(13) 0.0342(5) Uani 1 1 d . . .
O2B O 0.27170(8) 0.07217(13) 0.78460(12) 0.0298(4) Uani 1 1 d . . .
O3B O 0.31912(8) 0.05812(13) 0.59759(12) 0.0293(4) Uani 1 1 d . . .
O4B O 0.31218(8) 0.29230(13) 0.59581(12) 0.0283(4) Uani 1 1 d . . .
O5B O 0.13506(8) 0.21060(14) 0.39962(14) 0.0361(5) Uani 1 1 d . . .
O6B O 0.17826(9) 0.28938(15) 0.33044(13) 0.0349(5) Uani 1 1 d . . .
N1B N 0.28344(10) 0.19171(16) 0.72078(15) 0.0262(5) Uani 1 1 d . . .
H1B H 0.3020(13) 0.217(2) 0.694(2) 0.026(8) Uiso 1 1 d . . .
N2B N 0.37215(10) 0.12885(17) 0.69964(15) 0.0256(5) Uani 1 1 d . . .
H2B H 0.3926(14) 0.162(2) 0.715(2) 0.017(8) Uiso 1 1 d . . .
N3B N 0.33053(9) 0.20318(15) 0.50764(14) 0.0252(5) Uani 1 1 d . . .
N4B N 0.21391(10) 0.25477(16) 0.45837(16) 0.0282(5) Uani 1 1 d . . .
H4B H 0.2091(12) 0.239(2) 0.497(2) 0.018(8) Uiso 1 1 d . . .
N5B N 0.15041(11) 0.16011(18) 0.68622(18) 0.0364(6) Uani 1 1 d . . .
N6B N 0.29330(9) 0.45436(15) 0.46657(14) 0.0240(5) Uani 1 1 d . . .
H6B H 0.3254(16) 0.417(3) 0.488(2) 0.045(11) Uiso 1 1 d . . .
C1B C 0.10556(14) 0.1267(2) 0.6265(3) 0.0469(9) Uani 1 1 d . . .
H1BA H 0.1075 0.1430 0.5742 0.070 Uiso 1 1 calc R U .
H1BB H 0.0744 0.1512 0.6350 0.070 Uiso 1 1 calc R U .
H1BC H 0.1047 0.0635 0.6305 0.070 Uiso 1 1 calc R U .
C2B C 0.14927(16) 0.1516(3) 0.7676(2) 0.0488(9) Uani 1 1 d . . .
H2BA H 0.1823 0.1294 0.7999 0.073 Uiso 1 1 calc R U .
H2BB H 0.1220 0.1113 0.7700 0.073 Uiso 1 1 calc R U .
H2BC H 0.1428 0.2082 0.7875 0.073 Uiso 1 1 calc R U .
C3B C 0.19021(12) 0.18935(18) 0.66394(18) 0.0289(6) Uani 1 1 d . . .
C4B C 0.23558(12) 0.22911(18) 0.72603(17) 0.0287(6) Uani 1 1 d . . .
H4BA H 0.2318 0.2170 0.7794 0.034 Uiso 1 1 calc R U .
C5B C 0.29889(11) 0.11507(18) 0.75317(16) 0.0245(6) Uani 1 1 d . . .
C6B C 0.35256(11) 0.08453(18) 0.75640(17) 0.0260(6) Uani 1 1 d . . .
C7B C 0.38735(13) 0.0893(2) 0.84274(18) 0.0359(7) Uani 1 1 d . . .
H7BA H 0.4230 0.1071 0.8476 0.043 Uiso 1 1 calc R U .
H7BB H 0.3727 0.1242 0.8777 0.043 Uiso 1 1 calc R U .
C8B C 0.38079(14) -0.0090(2) 0.8505(2) 0.0419(8) Uani 1 1 d . . .
H8BA H 0.4135 -0.0405 0.8713 0.050 Uiso 1 1 calc R U .
H8BB H 0.3562 -0.0247 0.8798 0.050 Uiso 1 1 calc R U .
C9B C 0.35831(13) -0.01533(19) 0.76061(19) 0.0318(6) Uani 1 1 d . . .
H9BA H 0.3253 -0.0467 0.7436 0.038 Uiso 1 1 calc R U .
H9BB H 0.3827 -0.0380 0.7336 0.038 Uiso 1 1 calc R U .
C10B C 0.35274(10) 0.11231(18) 0.62305(16) 0.0238(6) Uani 1 1 d . . .
C11B C 0.37388(11) 0.16558(18) 0.56711(17) 0.0250(6) Uani 1 1 d . . .
H11B H 0.3977 0.2116 0.5961 0.030 Uiso 1 1 calc R U .
C12B C 0.39966(12) 0.1093(2) 0.51832(19) 0.0350(7) Uani 1 1 d . . .
H12C H 0.4267 0.1420 0.5036 0.042 Uiso 1 1 calc R U .
H12D H 0.4151 0.0570 0.5479 0.042 Uiso 1 1 calc R U .
C13B C 0.35652(13) 0.0852(2) 0.44597(19) 0.0347(7) Uani 1 1 d . . .
H13C H 0.3364 0.0360 0.4569 0.042 Uiso 1 1 calc R U .
H13D H 0.3699 0.0701 0.4014 0.042 Uiso 1 1 calc R U .
C14B C 0.32443(13) 0.16715(19) 0.42884(17) 0.0306(6) Uani 1 1 d . . .
H14C H 0.3375 0.2076 0.3959 0.037 Uiso 1 1 calc R U .
H14D H 0.2881 0.1538 0.4020 0.037 Uiso 1 1 calc R U .
C15B C 0.30360(11) 0.26640(17) 0.52761(16) 0.0234(6) Uani 1 1 d . . .
C16B C 0.25947(11) 0.30461(18) 0.46256(17) 0.0250(6) Uani 1 1 d . . .
H16B H 0.2676 0.3004 0.4113 0.030 Uiso 1 1 calc R U .
C17B C 0.17566(11) 0.25470(19) 0.39017(18) 0.0288(6) Uani 1 1 d . . .
C18B C 0.08916(13) 0.1981(2) 0.3324(2) 0.0425(8) Uani 1 1 d . . .
C19B C 0.05423(16) 0.1498(3) 0.3706(3) 0.0600(11) Uani 1 1 d . . .
H19D H 0.0708 0.0958 0.3937 0.090 Uiso 1 1 calc R U .
H19E H 0.0219 0.1364 0.3309 0.090 Uiso 1 1 calc R U .
H19F H 0.0475 0.1857 0.4119 0.090 Uiso 1 1 calc R U .
C20B C 0.10246(18) 0.1437(3) 0.2701(3) 0.0574(11) Uani 1 1 d . . .
H20D H 0.1246 0.1770 0.2462 0.086 Uiso 1 1 calc R U .
H20E H 0.0710 0.1277 0.2296 0.086 Uiso 1 1 calc R U .
H20F H 0.1204 0.0913 0.2943 0.086 Uiso 1 1 calc R U .
C21B C 0.06606(15) 0.2856(3) 0.3012(3) 0.0522(10) Uani 1 1 d . . .
H21D H 0.0609 0.3201 0.3446 0.078 Uiso 1 1 calc R U .
H21E H 0.0331 0.2767 0.2615 0.078 Uiso 1 1 calc R U .
H21F H 0.0894 0.3162 0.2774 0.078 Uiso 1 1 calc R U .
C22B C 0.23462(14) 0.3270(2) 0.71305(19) 0.0334(7) Uani 1 1 d . . .
H22C H 0.2350 0.3382 0.6584 0.040 Uiso 1 1 calc R U .
H22D H 0.2020 0.3500 0.7188 0.040 Uiso 1 1 calc R U .
C23B C 0.27887(16) 0.3766(2) 0.7688(2) 0.0438(8) Uani 1 1 d . . .
H23B H 0.3114 0.3568 0.7589 0.053 Uiso 1 1 calc R U .
C24B C 0.2832(2) 0.3596(3) 0.8552(2) 0.0601(12) Uani 1 1 d . . .
H24D H 0.2500 0.3702 0.8645 0.090 Uiso 1 1 calc R U .
H24E H 0.3089 0.3983 0.8883 0.090 Uiso 1 1 calc R U .
H24F H 0.2934 0.2994 0.8681 0.090 Uiso 1 1 calc R U .
C25B C 0.2728(2) 0.4726(2) 0.7504(3) 0.0573(11) Uani 1 1 d . . .
H25D H 0.2708 0.4821 0.6951 0.086 Uiso 1 1 calc R U .
H25E H 0.3023 0.5039 0.7839 0.086 Uiso 1 1 calc R U .
H25F H 0.2413 0.4936 0.7604 0.086 Uiso 1 1 calc R U .
C26B C 0.25142(11) 0.39908(18) 0.48003(17) 0.0255(6) Uani 1 1 d . . .
H26C H 0.2179 0.4190 0.4456 0.031 Uiso 1 1 calc R U .
H26D H 0.2510 0.4049 0.5353 0.031 Uiso 1 1 calc R U .
C27B C 0.30141(13) 0.5330(2) 0.51648(19) 0.0341(7) Uani 1 1 d . . .
H27D H 0.2697 0.5669 0.5040 0.051 Uiso 1 1 calc R U .
H27E H 0.3288 0.5680 0.5064 0.051 Uiso 1 1 calc R U .
H27F H 0.3111 0.5161 0.5720 0.051 Uiso 1 1 calc R U .
C28B C 0.28282(11) 0.47705(19) 0.38151(17) 0.0269(6) Uani 1 1 d . . .
H28D H 0.2750 0.4243 0.3497 0.040 Uiso 1 1 calc R U .
H28E H 0.3130 0.5051 0.3731 0.040 Uiso 1 1 calc R U .
H28F H 0.2536 0.5166 0.3660 0.040 Uiso 1 1 calc R U .
C1 C 0.5970(3) -0.1426(4) 0.5490(6) 0.133(4) Uani 1 1 d . . .
H1C H 0.6151 -0.1270 0.5106 0.199 Uiso 1 1 calc R U .
H1D H 0.5942 -0.2056 0.5512 0.199 Uiso 1 1 calc R U .
H1E H 0.6161 -0.1206 0.6010 0.199 Uiso 1 1 calc R U .
C2 C 0.5464(4) -0.1049(6) 0.5258(7) 0.137(4) Uani 1 1 d . . .
H2C H 0.5446 -0.0700 0.5716 0.164 Uiso 1 1 calc R U .
H2D H 0.5471 -0.0628 0.4842 0.164 Uiso 1 1 calc R U .
C3 C 0.5000 -0.1436(7) 0.5000 0.137(5) Uani 1 2 d S T P
H3A H 0.4977 -0.1821 0.5433 0.164 Uiso 0.5 1 calc R U P
H3B H 0.5023 -0.1821 0.4567 0.164 Uiso 0.5 1 calc R U P
O1W O 0.5000 0.5136(3) 0.5000 0.0804(15) Uani 1 2 d DS T P
H1W H 0.5335(15) 0.482(5) 0.509(5) 0.121 Uiso 1 1 d D U .

loop_
_atom_site_aniso_label
_atom_site_aniso_U_11
_atom_site_aniso_U_22
_atom_site_aniso_U_33
_atom_site_aniso_U_23
_atom_site_aniso_U_13
_atom_site_aniso_U_12
Cl1 0.0320(4) 0.0563(5) 0.0450(5) -0.0138(4) 0.0130(3) -0.0133(3)
Cl2 0.0475(5) 0.0582(5) 0.0557(5) -0.0136(4) 0.0221(4) -0.0176(4)
O1A 0.0556(15) 0.0423(13) 0.0388(13) -0.0119(11) 0.0215(11) -0.0163(11)
O2A 0.0374(11) 0.0397(12) 0.0255(11) -0.0090(9) 0.0064(9) 0.0000(10)
O3A 0.0504(13) 0.0290(11) 0.0261(11) 0.0025(8) 0.0133(10) -0.0051(9)
O4A 0.0350(11) 0.0211(10) 0.0294(11) 0.0001(8) 0.0037(9) -0.0030(8)
O5A 0.0382(11) 0.0250(10) 0.0348(11) 0.0016(9) 0.0081(9) -0.0064(9)
O6A 0.0398(12) 0.0267(10) 0.0307(11) -0.0064(9) 0.0083(9) -0.0020(9)
N1A 0.0301(13) 0.0311(13) 0.0222(13) -0.0047(10) 0.0076(11) -0.0018(10)
N2A 0.0286(12) 0.0239(12) 0.0170(12) -0.0003(9) 0.0046(10) -0.0040(9)
N3A 0.0293(12) 0.0197(11) 0.0237(12) -0.0030(9) 0.0062(10) -0.0040(9)
N4A 0.0303(12) 0.0228(12) 0.0237(12) -0.0025(9) 0.0080(10) -0.0052(9)
N5A 0.0490(16) 0.0394(16) 0.0436(16) -0.0008(13) 0.0231(14) -0.0035(13)
N6A 0.0300(13) 0.0291(13) 0.0390(15) 0.0021(11) 0.0057(11) 0.0010(10)
C1A 0.081(3) 0.059(3) 0.055(2) -0.003(2) 0.045(2) -0.001(2)
C2A 0.066(3) 0.047(2) 0.062(3) 0.0009(18) 0.034(2) -0.0096(19)
C3A 0.0301(15) 0.0379(17) 0.0287(15) -0.0041(13) 0.0096(12) -0.0027(13)
C4A 0.0310(15) 0.0332(16) 0.0295(15) -0.0046(12) 0.0097(13) -0.0022(12)
C5A 0.0328(15) 0.0229(13) 0.0223(14) 0.0025(11) 0.0039(12) 0.0003(11)
C6A 0.0328(15) 0.0248(14) 0.0198(13) -0.0030(11) 0.0025(12) -0.0035(11)
C7A 0.0459(18) 0.0299(15) 0.0283(16) -0.0049(12) 0.0120(14) -0.0126(13)
C8A 0.0384(17) 0.060(2) 0.0286(16) -0.0107(15) 0.0093(14) -0.0191(16)
C9A 0.0308(15) 0.0424(18) 0.0224(14) -0.0045(12) 0.0026(13) -0.0045(13)
C10A 0.0263(13) 0.0277(14) 0.0228(14) -0.0019(11) 0.0057(11) -0.0036(11)
C11A 0.0283(14) 0.0239(13) 0.0217(13) 0.0000(10) 0.0074(11) -0.0042(11)
C12A 0.0292(14) 0.0273(15) 0.0325(15) 0.0014(12) 0.0081(12) 0.0002(11)
C13A 0.0326(15) 0.0268(15) 0.0293(15) -0.0005(12) 0.0096(12) 0.0014(12)
C14A 0.0300(14) 0.0220(14) 0.0263(14) 0.0006(11) 0.0080(12) -0.0028(11)
C15A 0.0304(14) 0.0219(14) 0.0206(13) 0.0000(10) 0.0070(11) -0.0045(11)
C16A 0.0289(14) 0.0227(13) 0.0230(13) -0.0004(11) 0.0049(11) -0.0040(11)
C17A 0.0251(14) 0.0225(14) 0.0310(15) -0.0003(11) 0.0052(12) -0.0009(11)
C18A 0.0343(16) 0.0229(15) 0.055(2) 0.0009(14) 0.0063(15) -0.0071(13)
C19A 0.0423(19) 0.0275(17) 0.061(2) 0.0004(15) -0.0008(17) 0.0005(14)
C20A 0.0335(18) 0.0336(18) 0.071(3) -0.0045(17) -0.0007(17) -0.0078(14)
C21A 0.064(3) 0.041(2) 0.074(3) 0.0133(19) 0.023(2) -0.0154(19)
C22A 0.0300(15) 0.0410(18) 0.0340(16) -0.0013(13) 0.0078(13) 0.0006(13)
C23A 0.0338(17) 0.0376(19) 0.059(2) -0.0011(16) 0.0137(16) 0.0046(14)
C24A 0.049(2) 0.054(2) 0.074(3) 0.010(2) 0.016(2) 0.017(2)
C25A 0.047(2) 0.050(2) 0.067(3) -0.021(2) 0.0070(19) 0.0096(17)
C26A 0.0326(15) 0.0243(14) 0.0314(15) -0.0001(12) 0.0022(13) -0.0030(12)
C27A 0.0382(18) 0.0362(19) 0.072(3) -0.0007(18) -0.0003(18) 0.0124(15)
C28A 0.0324(15) 0.0334(16) 0.0344(16) 0.0012(13) -0.0017(13) -0.0048(13)
O1B 0.0418(12) 0.0309(11) 0.0320(12) -0.0038(9) 0.0137(10) -0.0051(9)
O2B 0.0373(11) 0.0264(10) 0.0285(10) 0.0038(8) 0.0136(9) -0.0030(9)
O3B 0.0342(11) 0.0271(10) 0.0260(10) -0.0015(8) 0.0078(9) -0.0089(9)
O4B 0.0380(11) 0.0221(9) 0.0259(10) -0.0008(8) 0.0109(9) 0.0007(8)
O5B 0.0318(11) 0.0303(11) 0.0419(13) 0.0046(9) 0.0036(10) -0.0061(9)
O6B 0.0356(11) 0.0356(12) 0.0313(11) 0.0036(9) 0.0063(9) 0.0003(9)
N1B 0.0352(13) 0.0198(11) 0.0261(12) 0.0016(9) 0.0129(11) -0.0010(10)
N2B 0.0248(12) 0.0247(12) 0.0260(13) -0.0002(10) 0.0052(10) -0.0063(11)
N3B 0.0313(12) 0.0212(11) 0.0243(12) 0.0019(9) 0.0100(10) 0.0029(9)
N4B 0.0322(13) 0.0238(12) 0.0288(13) 0.0056(10) 0.0094(11) -0.0039(10)
N5B 0.0379(14) 0.0321(14) 0.0453(16) 0.0014(12) 0.0213(13) 0.0018(11)
N6B 0.0263(12) 0.0198(11) 0.0252(12) 0.0023(9) 0.0065(10) -0.0007(9)
C1B 0.0351(18) 0.0397(19) 0.068(2) -0.0041(18) 0.0184(17) -0.0034(15)
C2B 0.051(2) 0.051(2) 0.054(2) 0.0081(17) 0.0309(19) 0.0007(17)
C3B 0.0359(16) 0.0185(13) 0.0361(17) 0.0023(11) 0.0162(13) 0.0042(11)
C4B 0.0403(16) 0.0212(14) 0.0283(15) -0.0006(11) 0.0160(13) 0.0017(11)
C5B 0.0340(15) 0.0202(13) 0.0194(13) -0.0032(10) 0.0077(12) -0.0048(11)
C6B 0.0312(14) 0.0209(13) 0.0246(14) 0.0020(10) 0.0060(12) -0.0045(11)
C7B 0.0352(16) 0.0429(18) 0.0256(15) 0.0043(13) 0.0025(13) -0.0062(14)
C8B 0.0406(18) 0.0422(19) 0.0381(18) 0.0166(15) 0.0038(15) 0.0006(15)
C9B 0.0371(16) 0.0243(15) 0.0347(16) 0.0060(12) 0.0114(13) 0.0018(12)
C10B 0.0235(13) 0.0217(13) 0.0267(14) 0.0024(11) 0.0080(11) 0.0008(11)
C11B 0.0249(13) 0.0245(13) 0.0271(14) 0.0035(11) 0.0097(12) 0.0005(11)
C12B 0.0339(16) 0.0353(16) 0.0403(17) 0.0034(13) 0.0179(14) 0.0089(13)
C13B 0.0470(18) 0.0285(15) 0.0343(16) 0.0015(12) 0.0207(14) 0.0082(13)
C14B 0.0438(17) 0.0268(15) 0.0229(14) -0.0005(11) 0.0123(13) 0.0066(13)
C15B 0.0280(14) 0.0179(13) 0.0261(14) 0.0040(10) 0.0105(11) -0.0015(10)
C16B 0.0292(14) 0.0202(13) 0.0270(14) 0.0028(10) 0.0102(12) 0.0000(11)
C17B 0.0290(14) 0.0200(13) 0.0361(16) 0.0007(12) 0.0073(13) 0.0003(11)
C18B 0.0325(16) 0.0315(17) 0.052(2) 0.0008(15) -0.0051(15) -0.0067(13)
C19B 0.040(2) 0.050(2) 0.079(3) 0.011(2) 0.001(2) -0.0167(18)
C20B 0.055(2) 0.047(2) 0.056(3) -0.0130(19) -0.006(2) -0.0010(18)
C21B 0.0379(18) 0.039(2) 0.067(3) 0.0054(18) -0.0049(18) 0.0015(15)
C22B 0.0506(18) 0.0217(14) 0.0329(16) -0.0014(12) 0.0201(14) 0.0040(13)
C23B 0.069(2) 0.0255(17) 0.0387(18) -0.0068(14) 0.0191(18) -0.0043(16)
C24B 0.096(3) 0.043(2) 0.036(2) -0.0089(16) 0.010(2) -0.013(2)
C25B 0.095(3) 0.0268(18) 0.054(2) -0.0064(16) 0.028(2) -0.0065(19)
C26B 0.0274(13) 0.0194(13) 0.0322(15) 0.0032(11) 0.0128(12) -0.0002(11)
C27B 0.0446(18) 0.0256(15) 0.0301(16) -0.0032(12) 0.0074(14) -0.0052(13)
C28B 0.0316(14) 0.0253(14) 0.0244(14) 0.0060(11) 0.0087(12) 0.0009(11)
C1 0.107(6) 0.053(3) 0.207(10) -0.015(5) -0.004(6) 0.004(4)
C2 0.146(8) 0.087(5) 0.211(10) -0.039(6) 0.104(8) -0.041(6)
C3 0.111(8) 0.072(6) 0.187(13) 0.000 -0.019(8) 0.000
O1W 0.073(3) 0.055(3) 0.125(5) 0.000 0.048(3) 0.000

loop_
_atom_type_symbol
_atom_type_description
_atom_type_scat_dispersion_real
_atom_type_scat_dispersion_imag
_atom_type_scat_source
C C 0.0181 0.0091 'International Tables Vol C Tables 4.2.6.8 and 6.1.1.4'
H H 0.0000 0.0000 'International Tables Vol C Tables 4.2.6.8 and 6.1.1.4'
Cl Cl 0.3639 0.7018 'International Tables Vol C Tables 4.2.6.8 and 6.1.1.4'
N N 0.0311 0.0180 'International Tables Vol C Tables 4.2.6.8 and 6.1.1.4'
O O 0.0492 0.0322 'International Tables Vol C Tables 4.2.6.8 and 6.1.1.4'

loop_
_geom_angle_atom_site_label_1
_geom_angle_atom_site_label_2
_geom_angle_atom_site_label_3
_geom_angle
_geom_angle_site_symmetry_1
_geom_angle_site_symmetry_3
C17A O5A C18A 120.0(3) . .
C5A N1A C4A 120.6(3) . .
C5A N1A H1A 119(2) . .
C4A N1A H1A 120(2) . .
C10A N2A C6A 122.8(2) . .
C10A N2A H2A 118(2) . .
C6A N2A H2A 119(2) . .
C15A N3A C11A 119.4(2) . .
C15A N3A C14A 128.5(2) . .
C11A N3A C14A 111.6(2) . .
C17A N4A C16A 121.6(2) . .
C17A N4A H4A 121(3) . .
C16A N4A H4A 117(3) . .
C3A N5A C1A 124.3(3) . .
C3A N5A C2A 117.3(3) . .
C1A N5A C2A 118.3(3) . .
C28A N6A C26A 113.2(3) . .
C28A N6A C27A 112.0(3) . .
C26A N6A C27A 108.7(3) . .
C28A N6A H6A 109(3) . .
C26A N6A H6A 108(3) . .
C27A N6A H6A 105(3) . .
N5A C1A H1AA 109.5 . .
N5A C1A H1AB 109.5 . .
H1AA C1A H1AB 109.5 . .
N5A C1A H1AC 109.5 . .
H1AA C1A H1AC 109.5 . .
H1AB C1A H1AC 109.5 . .
N5A C2A H2AA 109.5 . .
N5A C2A H2AB 109.5 . .
H2AA C2A H2AB 109.5 . .
N5A C2A H2AC 109.5 . .
H2AA C2A H2AC 109.5 . .
H2AB C2A H2AC 109.5 . .
O1A C3A N5A 121.7(3) . .
O1A C3A C4A 119.2(3) . .
N5A C3A C4A 119.0(3) . .
N1A C4A C22A 111.5(3) . .
N1A C4A C3A 108.5(2) . .
C22A C4A C3A 111.0(3) . .
N1A C4A H4AA 108.6 . .
C22A C4A H4AA 108.6 . .
C3A C4A H4AA 108.6 . .
O2A C5A N1A 122.6(3) . .
O2A C5A C6A 119.6(3) . .
N1A C5A C6A 117.7(3) . .
N2A C6A C5A 114.4(2) . .
N2A C6A C9A 112.4(2) . .
C5A C6A C9A 115.2(2) . .
N2A C6A C7A 110.2(2) . .
C5A C6A C7A 114.0(2) . .
C9A C6A C7A 87.7(2) . .
C8A C7A C6A 89.3(3) . .
C8A C7A H7AA 113.8 . .
C6A C7A H7AA 113.8 . .
C8A C7A H7AB 113.8 . .
C6A C7A H7AB 113.8 . .
H7AA C7A H7AB 111.0 . .
C9A C8A C7A 88.8(2) . .
C9A C8A H8AA 113.9 . .
C7A C8A H8AA 113.9 . .
C9A C8A H8AB 113.9 . .
C7A C8A H8AB 113.9 . .
H8AA C8A H8AB 111.1 . .
C8A C9A C6A 89.7(2) . .
C8A C9A H9AA 113.7 . .
C6A C9A H9AA 113.7 . .
C8A C9A H9AB 113.7 . .
C6A C9A H9AB 113.7 . .
H9AA C9A H9AB 110.9 . .
O3A C10A N2A 124.3(3) . .
O3A C10A C11A 121.4(3) . .
N2A C10A C11A 114.2(2) . .
N3A C11A C12A 103.8(2) . .
N3A C11A C10A 109.9(2) . .
C12A C11A C10A 112.1(2) . .
N3A C11A H11A 110.3 . .
C12A C11A H11A 110.3 . .
C10A C11A H11A 110.3 . .
C13A C12A C11A 104.2(2) . .
C13A C12A H12A 110.9 . .
C11A C12A H12A 110.9 . .
C13A C12A H12B 110.9 . .
C11A C12A H12B 110.9 . .
H12A C12A H12B 108.9 . .
C14A C13A C12A 102.9(2) . .
C14A C13A H13A 111.2 . .
C12A C13A H13A 111.2 . .
C14A C13A H13B 111.2 . .
C12A C13A H13B 111.2 . .
H13A C13A H13B 109.1 . .
N3A C14A C13A 102.3(2) . .
N3A C14A H14A 111.3 . .
C13A C14A H14A 111.3 . .
N3A C14A H14B 111.3 . .
C13A C14A H14B 111.3 . .
H14A C14A H14B 109.2 . .
O4A C15A N3A 121.2(3) . .
O4A C15A C16A 120.4(3) . .
N3A C15A C16A 118.4(2) . .
N4A C16A C26A 112.2(2) . .
N4A C16A C15A 113.4(2) . .
C26A C16A C15A 106.4(2) . .
N4A C16A H16A 108.2 . .
C26A C16A H16A 108.2 . .
C15A C16A H16A 108.2 . .
O6A C17A O5A 125.6(3) . .
O6A C17A N4A 124.5(3) . .
O5A C17A N4A 109.9(2) . .
O5A C18A C21A 101.6(3) . .
O5A C18A C19A 110.7(3) . .
C21A C18A C19A 111.6(3) . .
O5A C18A C20A 110.0(3) . .
C21A C18A C20A 110.7(3) . .
C19A C18A C20A 111.8(3) . .
C18A C19A H19A 109.5 . .
C18A C19A H19B 109.5 . .
H19A C19A H19B 109.5 . .
C18A C19A H19C 109.5 . .
H19A C19A H19C 109.5 . .
H19B C19A H19C 109.5 . .
C18A C20A H20A 109.5 . .
C18A C20A H20B 109.5 . .
H20A C20A H20B 109.5 . .
C18A C20A H20C 109.5 . .
H20A C20A H20C 109.5 . .
H20B C20A H20C 109.5 . .
C18A C21A H21A 109.5 . .
C18A C21A H21B 109.5 . .
H21A C21A H21B 109.5 . .
C18A C21A H21C 109.5 . .
H21A C21A H21C 109.5 . .
H21B C21A H21C 109.5 . .
C4A C22A C23A 113.9(3) . .
C4A C22A H22A 108.8 . .
C23A C22A H22A 108.8 . .
C4A C22A H22B 108.8 . .
C23A C22A H22B 108.8 . .
H22A C22A H22B 107.7 . .
C25A C23A C24A 110.6(3) . .
C25A C23A C22A 112.2(3) . .
C24A C23A C22A 110.2(3) . .
C25A C23A H23A 107.9 . .
C24A C23A H23A 107.9 . .
C22A C23A H23A 107.9 . .
C23A C24A H24A 109.5 . .
C23A C24A H24B 109.5 . .
H24A C24A H24B 109.5 . .
C23A C24A H24C 109.5 . .
H24A C24A H24C 109.5 . .
H24B C24A H24C 109.5 . .
C23A C25A H25A 109.5 . .
C23A C25A H25B 109.5 . .
H25A C25A H25B 109.5 . .
C23A C25A H25C 109.5 . .
H25A C25A H25C 109.5 . .
H25B C25A H25C 109.5 . .
N6A C26A C16A 113.8(2) . .
N6A C26A H26A 108.8 . .
C16A C26A H26A 108.8 . .
N6A C26A H26B 108.8 . .
C16A C26A H26B 108.8 . .
H26A C26A H26B 107.7 . .
N6A C27A H27A 109.5 . .
N6A C27A H27B 109.5 . .
H27A C27A H27B 109.5 . .
N6A C27A H27C 109.5 . .
H27A C27A H27C 109.5 . .
H27B C27A H27C 109.5 . .
N6A C28A H28A 109.5 . .
N6A C28A H28B 109.5 . .
H28A C28A H28B 109.5 . .
N6A C28A H28C 109.5 . .
H28A C28A H28C 109.5 . .
H28B C28A H28C 109.5 . .
C17B O5B C18B 120.1(3) . .
C5B N1B C4B 120.3(2) . .
C5B N1B H1B 118(2) . .
C4B N1B H1B 121(2) . .
C10B N2B C6B 120.2(3) . .
C10B N2B H2B 122(3) . .
C6B N2B H2B 118(3) . .
C15B N3B C11B 119.6(2) . .
C15B N3B C14B 127.7(2) . .
C11B N3B C14B 112.6(2) . .
C17B N4B C16B 118.4(3) . .
C17B N4B H4B 121(2) . .
C16B N4B H4B 119(2) . .
C3B N5B C2B 125.1(3) . .
C3B N5B C1B 119.1(3) . .
C2B N5B C1B 115.7(3) . .
C27B N6B C28B 111.3(2) . .
C27B N6B C26B 111.2(2) . .
C28B N6B C26B 111.2(2) . .
C27B N6B H6B 106(2) . .
C28B N6B H6B 113(2) . .
C26B N6B H6B 104(2) . .
N5B C1B H1BA 109.5 . .
N5B C1B H1BB 109.5 . .
H1BA C1B H1BB 109.5 . .
N5B C1B H1BC 109.5 . .
H1BA C1B H1BC 109.5 . .
H1BB C1B H1BC 109.5 . .
N5B C2B H2BA 109.5 . .
N5B C2B H2BB 109.5 . .
H2BA C2B H2BB 109.5 . .
N5B C2B H2BC 109.5 . .
H2BA C2B H2BC 109.5 . .
H2BB C2B H2BC 109.5 . .
O1B C3B N5B 122.7(3) . .
O1B C3B C4B 118.6(3) . .
N5B C3B C4B 118.7(3) . .
N1B C4B C3B 110.4(2) . .
N1B C4B C22B 111.1(2) . .
C3B C4B C22B 108.3(3) . .
N1B C4B H4BA 109.0 . .
C3B C4B H4BA 109.0 . .
C22B C4B H4BA 109.0 . .
O2B C5B N1B 120.9(3) . .
O2B C5B C6B 120.6(3) . .
N1B C5B C6B 118.2(2) . .
N2B C6B C5B 111.8(2) . .
N2B C6B C9B 117.0(2) . .
C5B C6B C9B 113.1(2) . .
N2B C6B C7B 115.0(2) . .
C5B C6B C7B 109.2(2) . .
C9B C6B C7B 88.6(2) . .
C8B C7B C6B 89.3(2) . .
C8B C7B H7BA 113.8 . .
C6B C7B H7BA 113.8 . .
C8B C7B H7BB 113.8 . .
C6B C7B H7BB 113.8 . .
H7BA C7B H7BB 111.0 . .
C9B C8B C7B 89.5(2) . .
C9B C8B H8BA 113.7 . .
C7B C8B H8BA 113.7 . .
C9B C8B H8BB 113.7 . .
C7B C8B H8BB 113.7 . .
H8BA C8B H8BB 111.0 . .
C8B C9B C6B 89.5(2) . .
C8B C9B H9BA 113.7 . .
C6B C9B H9BA 113.7 . .
C8B C9B H9BB 113.7 . .
C6B C9B H9BB 113.7 . .
H9BA C9B H9BB 111.0 . .
O3B C10B N2B 122.7(3) . .
O3B C10B C11B 120.7(3) . .
N2B C10B C11B 116.6(2) . .
N3B C11B C10B 107.9(2) . .
N3B C11B C12B 103.0(2) . .
C10B C11B C12B 112.5(2) . .
N3B C11B H11B 111.1 . .
C10B C11B H11B 111.1 . .
C12B C11B H11B 111.1 . .
C13B C12B C11B 104.3(2) . .
C13B C12B H12C 110.9 . .
C11B C12B H12C 110.9 . .
C13B C12B H12D 110.9 . .
C11B C12B H12D 110.9 . .
H12C C12B H12D 108.9 . .
C12B C13B C14B 103.1(3) . .
C12B C13B H13C 111.1 . .
C14B C13B H13C 111.1 . .
C12B C13B H13D 111.1 . .
C14B C13B H13D 111.1 . .
H13C C13B H13D 109.1 . .
N3B C14B C13B 103.0(2) . .
N3B C14B H14C 111.2 . .
C13B C14B H14C 111.2 . .
N3B C14B H14D 111.2 . .
C13B C14B H14D 111.2 . .
H14C C14B H14D 109.1 . .
O4B C15B N3B 122.5(3) . .
O4B C15B C16B 120.2(2) . .
N3B C15B C16B 117.2(2) . .
N4B C16B C26B 110.5(2) . .
N4B C16B C15B 108.1(2) . .
C26B C16B C15B 110.2(2) . .
N4B C16B H16B 109.3 . .
C26B C16B H16B 109.3 . .
C15B C16B H16B 109.3 . .
O6B C17B O5B 126.2(3) . .
O6B C17B N4B 124.1(3) . .
O5B C17B N4B 109.7(3) . .
O5B C18B C20B 109.8(3) . .
O5B C18B C19B 101.5(3) . .
C20B C18B C19B 111.5(3) . .
O5B C18B C21B 110.1(3) . .
C20B C18B C21B 112.8(4) . .
C19B C18B C21B 110.7(3) . .
C18B C19B H19D 109.5 . .
C18B C19B H19E 109.5 . .
H19D C19B H19E 109.5 . .
C18B C19B H19F 109.5 . .
H19D C19B H19F 109.5 . .
H19E C19B H19F 109.5 . .
C18B C20B H20D 109.5 . .
C18B C20B H20E 109.5 . .
H20D C20B H20E 109.5 . .
C18B C20B H20F 109.5 . .
H20D C20B H20F 109.5 . .
H20E C20B H20F 109.5 . .
C18B C21B H21D 109.5 . .
C18B C21B H21E 109.5 . .
H21D C21B H21E 109.5 . .
C18B C21B H21F 109.5 . .
H21D C21B H21F 109.5 . .
H21E C21B H21F 109.5 . .
C23B C22B C4B 115.0(3) . .
C23B C22B H22C 108.5 . .
C4B C22B H22C 108.5 . .
C23B C22B H22D 108.5 . .
C4B C22B H22D 108.5 . .
H22C C22B H22D 107.5 . .
C25B C23B C24B 110.8(3) . .
C25B C23B C22B 109.5(3) . .
C24B C23B C22B 112.5(3) . .
C25B C23B H23B 108.0 . .
C24B C23B H23B 108.0 . .
C22B C23B H23B 108.0 . .
C23B C24B H24D 109.5 . .
C23B C24B H24E 109.5 . .
H24D C24B H24E 109.5 . .
C23B C24B H24F 109.5 . .
H24D C24B H24F 109.5 . .
H24E C24B H24F 109.5 . .
C23B C25B H25D 109.5 . .
C23B C25B H25E 109.5 . .
H25D C25B H25E 109.5 . .
C23B C25B H25F 109.5 . .
H25D C25B H25F 109.5 . .
H25E C25B H25F 109.5 . .
N6B C26B C16B 110.7(2) . .
N6B C26B H26C 109.5 . .
C16B C26B H26C 109.5 . .
N6B C26B H26D 109.5 . .
C16B C26B H26D 109.5 . .
H26C C26B H26D 108.1 . .
N6B C27B H27D 109.5 . .
N6B C27B H27E 109.5 . .
H27D C27B H27E 109.5 . .
N6B C27B H27F 109.5 . .
H27D C27B H27F 109.5 . .
H27E C27B H27F 109.5 . .
N6B C28B H28D 109.5 . .
N6B C28B H28E 109.5 . .
H28D C28B H28E 109.5 . .
N6B C28B H28F 109.5 . .
H28D C28B H28F 109.5 . .
H28E C28B H28F 109.5 . .
C2 C1 H1C 109.5 . .
C2 C1 H1D 109.5 . .
H1C C1 H1D 109.5 . .
C2 C1 H1E 109.5 . .
H1C C1 H1E 109.5 . .
H1D C1 H1E 109.5 . .
C3 C2 C1 129.9(8) . .
C3 C2 H2C 104.8 . .
C1 C2 H2C 104.8 . .
C3 C2 H2D 104.8 . .
C1 C2 H2D 104.8 . .
H2C C2 H2D 105.8 . .
C2 C3 C2 127.6(12) . 2_656
C2 C3 H3A 105.4 . .
C2 C3 H3A 105.4 2_656 .
C2 C3 H3B 105.4 . .
C2 C3 H3B 105.4 2_656 .
H3A C3 H3B 106.0 . .

loop_
_geom_bond_atom_site_label_1
_geom_bond_atom_site_label_2
_geom_bond_distance
_geom_bond_site_symmetry_2
O1A C3A 1.232(4) .
O2A C5A 1.225(4) .
O3A C10A 1.214(4) .
O4A C15A 1.237(4) .
O5A C17A 1.342(4) .
O5A C18A 1.478(4) .
O6A C17A 1.213(4) .
N1A C5A 1.345(4) .
N1A C4A 1.451(4) .
N1A H1A 0.79(4) .
N2A C10A 1.346(4) .
N2A C6A 1.452(4) .
N2A H2A 0.85(4) .
N3A C15A 1.341(4) .
N3A C11A 1.471(4) .
N3A C14A 1.475(4) .
N4A C17A 1.358(4) .
N4A C16A 1.447(4) .
N4A H4A 0.92(4) .
N5A C3A 1.333(4) .
N5A C1A 1.467(5) .
N5A C2A 1.468(5) .
N6A C28A 1.487(4) .
N6A C26A 1.493(4) .
N6A C27A 1.499(4) .
N6A H6A 0.99(6) .
C1A H1AA 0.9800 .
C1A H1AB 0.9800 .
C1A H1AC 0.9800 .
C2A H2AA 0.9800 .
C2A H2AB 0.9800 .
C2A H2AC 0.9800 .
C3A C4A 1.530(5) .
C4A C22A 1.529(5) .
C4A H4AA 1.0000 .
C5A C6A 1.522(4) .
C6A C9A 1.547(4) .
C6A C7A 1.557(4) .
C7A C8A 1.539(5) .
C7A H7AA 0.9900 .
C7A H7AB 0.9900 .
C8A C9A 1.536(5) .
C8A H8AA 0.9900 .
C8A H8AB 0.9900 .
C9A H9AA 0.9900 .
C9A H9AB 0.9900 .
C10A C11A 1.543(4) .
C11A C12A 1.529(4) .
C11A H11A 1.0000 .
C12A C13A 1.525(4) .
C12A H12A 0.9900 .
C12A H12B 0.9900 .
C13A C14A 1.519(4) .
C13A H13A 0.9900 .
C13A H13B 0.9900 .
C14A H14A 0.9900 .
C14A H14B 0.9900 .
C15A C16A 1.534(4) .
C16A C26A 1.517(4) .
C16A H16A 1.0000 .
C18A C21A 1.512(6) .
C18A C19A 1.513(5) .
C18A C20A 1.528(5) .
C19A H19A 0.9800 .
C19A H19B 0.9800 .
C19A H19C 0.9800 .
C20A H20A 0.9800 .
C20A H20B 0.9800 .
C20A H20C 0.9800 .
C21A H21A 0.9800 .
C21A H21B 0.9800 .
C21A H21C 0.9800 .
C22A C23A 1.530(5) .
C22A H22A 0.9900 .
C22A H22B 0.9900 .
C23A C25A 1.522(6) .
C23A C24A 1.525(6) .
C23A H23A 1.0000 .
C24A H24A 0.9800 .
C24A H24B 0.9800 .
C24A H24C 0.9800 .
C25A H25A 0.9800 .
C25A H25B 0.9800 .
C25A H25C 0.9800 .
C26A H26A 0.9900 .
C26A H26B 0.9900 .
C27A H27A 0.9800 .
C27A H27B 0.9800 .
C27A H27C 0.9800 .
C28A H28A 0.9800 .
C28A H28B 0.9800 .
C28A H28C 0.9800 .
O1B C3B 1.236(4) .
O2B C5B 1.241(4) .
O3B C10B 1.229(4) .
O4B C15B 1.233(3) .
O5B C17B 1.352(4) .
O5B C18B 1.473(4) .
O6B C17B 1.209(4) .
N1B C5B 1.332(4) .
N1B C4B 1.455(4) .
N1B H1B 0.88(4) .
N2B C10B 1.335(4) .
N2B C6B 1.443(4) .
N2B H2B 0.75(4) .
N3B C15B 1.331(4) .
N3B C11B 1.460(4) .
N3B C14B 1.471(4) .
N4B C17B 1.352(4) .
N4B C16B 1.446(4) .
N4B H4B 0.78(4) .
N5B C3B 1.337(4) .
N5B C2B 1.461(5) .
N5B C1B 1.463(5) .
N6B C27B 1.484(4) .
N6B C28B 1.496(4) .
N6B C26B 1.500(3) .
N6B H6B 1.02(4) .
C1B H1BA 0.9800 .
C1B H1BB 0.9800 .
C1B H1BC 0.9800 .
C2B H2BA 0.9800 .
C2B H2BB 0.9800 .
C2B H2BC 0.9800 .
C3B C4B 1.530(4) .
C4B C22B 1.530(4) .
C4B H4BA 1.0000 .
C5B C6B 1.524(4) .
C6B C9B 1.552(4) .
C6B C7B 1.556(4) .
C7B C8B 1.542(5) .
C7B H7BA 0.9900 .
C7B H7BB 0.9900 .
C8B C9B 1.539(5) .
C8B H8BA 0.9900 .
C8B H8BB 0.9900 .
C9B H9BA 0.9900 .
C9B H9BB 0.9900 .
C10B C11B 1.526(4) .
C11B C12B 1.535(4) .
C11B H11B 1.0000 .
C12B C13B 1.518(5) .
C12B H12C 0.9900 .
C12B H12D 0.9900 .
C13B C14B 1.520(4) .
C13B H13C 0.9900 .
C13B H13D 0.9900 .
C14B H14C 0.9900 .
C14B H14D 0.9900 .
C15B C16B 1.527(4) .
C16B C26B 1.523(4) .
C16B H16B 1.0000 .
C18B C20B 1.515(6) .
C18B C19B 1.517(6) .
C18B C21B 1.528(5) .
C19B H19D 0.9800 .
C19B H19E 0.9800 .
C19B H19F 0.9800 .
C20B H20D 0.9800 .
C20B H20E 0.9800 .
C20B H20F 0.9800 .
C21B H21D 0.9800 .
C21B H21E 0.9800 .
C21B H21F 0.9800 .
C22B C23B 1.528(5) .
C22B H22C 0.9900 .
C22B H22D 0.9900 .
C23B C25B 1.519(5) .
C23B C24B 1.528(5) .
C23B H23B 1.0000 .
C24B H24D 0.9800 .
C24B H24E 0.9800 .
C24B H24F 0.9800 .
C25B H25D 0.9800 .
C25B H25E 0.9800 .
C25B H25F 0.9800 .
C26B H26C 0.9900 .
C26B H26D 0.9900 .
C27B H27D 0.9800 .
C27B H27E 0.9800 .
C27B H27F 0.9800 .
C28B H28D 0.9800 .
C28B H28E 0.9800 .
C28B H28F 0.9800 .
C1 C2 1.445(12) .
C1 H1C 0.9800 .
C1 H1D 0.9800 .
C1 H1E 0.9800 .
C2 C3 1.355(9) .
C2 H2C 0.9900 .
C2 H2D 0.9900 .
C3 C2 1.355(9) 2_656
C3 H3A 0.9900 .
C3 H3B 0.9900 .
O1W H1W 1.004(7) .

loop_
_geom_hbond_atom_site_label_D
_geom_hbond_atom_site_label_H
_geom_hbond_atom_site_label_A
_geom_hbond_distance_DH
_geom_hbond_distance_HA
_geom_hbond_distance_DA
_geom_hbond_angle_DHA
_geom_hbond_site_symmetry_A
N1A H1A O4A 0.79(4) 2.40(4) 3.190(3) 172(3) .
N2A H2A O2B 0.85(4) 2.01(4) 2.847(3) 167(3) 3
N4A H4A O1A 0.92(4) 2.06(4) 2.805(3) 137(3) .
N6A H6A Cl2 0.99(6) 2.06(6) 3.010(3) 160(5) .
N1B H1B O4B 0.88(4) 2.18(4) 2.995(3) 154(3) .
N2B H2B Cl2 0.75(4) 2.46(4) 3.194(3) 169(3) .
N4B H4B O1B 0.78(4) 2.08(4) 2.859(4) 174(3) .
N6B H6B Cl1 1.02(4) 2.12(4) 3.004(3) 144(3) 2_656
C7B H7BA Cl2 0.99 2.86 3.592(3) 131.4 .
O1W H1W Cl1 1.004(7) 2.396(17) 3.387(3) 169(6) .

loop_
_geom_torsion_atom_site_label_1
_geom_torsion_atom_site_label_2
_geom_torsion_atom_site_label_3
_geom_torsion_atom_site_label_4
_geom_torsion
_geom_torsion_site_symmetry_4
C1A N5A C3A O1A 179.5(4) .
C2A N5A C3A O1A 3.5(5) .
C1A N5A C3A C4A 0.8(5) .
C2A N5A C3A C4A -175.2(3) .
C5A N1A C4A C22A 116.2(3) .
C5A N1A C4A C3A -121.3(3) .
O1A C3A C4A N1A -37.0(4) .
N5A C3A C4A N1A 141.7(3) .
O1A C3A C4A C22A 85.9(4) .
N5A C3A C4A C22A -95.4(4) .
C4A N1A C5A O2A -10.6(4) .
C4A N1A C5A C6A 172.5(3) .
C10A N2A C6A C5A -66.8(3) .
C10A N2A C6A C9A 67.0(4) .
C10A N2A C6A C7A 163.1(3) .
O2A C5A C6A N2A 168.4(3) .
N1A C5A C6A N2A -14.6(4) .
O2A C5A C6A C9A 35.9(4) .
N1A C5A C6A C9A -147.1(3) .
O2A C5A C6A C7A -63.4(4) .
N1A C5A C6A C7A 113.6(3) .
N2A C6A C7A C8A -97.1(3) .
C5A C6A C7A C8A 132.6(3) .
C9A C6A C7A C8A 16.0(2) .
C6A C7A C8A C9A -16.1(2) .
C7A C8A C9A C6A 16.2(2) .
N2A C6A C9A C8A 95.0(3) .
C5A C6A C9A C8A -131.5(3) .
C7A C6A C9A C8A -16.0(2) .
C6A N2A C10A O3A -0.9(5) .
C6A N2A C10A C11A -179.8(2) .
C15A N3A C11A C12A -172.0(2) .
C14A N3A C11A C12A -0.1(3) .
C15A N3A C11A C10A 68.0(3) .
C14A N3A C11A C10A -120.2(2) .
O3A C10A C11A N3A 64.4(3) .
N2A C10A C11A N3A -116.6(3) .
O3A C10A C11A C12A -50.5(4) .
N2A C10A C11A C12A 128.5(3) .
N3A C11A C12A C13A 23.5(3) .
C10A C11A C12A C13A 142.0(2) .
C11A C12A C13A C14A -37.8(3) .
C15A N3A C14A C13A 147.7(3) .
C11A N3A C14A C13A -23.2(3) .
C12A C13A C14A N3A 36.8(3) .
C11A N3A C15A O4A -2.1(4) .
C14A N3A C15A O4A -172.5(3) .
C11A N3A C15A C16A 176.6(2) .
C14A N3A C15A C16A 6.3(4) .
C17A N4A C16A C26A 113.2(3) .
C17A N4A C16A C15A -126.3(3) .
O4A C15A C16A N4A -129.0(3) .
N3A C15A C16A N4A 52.2(3) .
O4A C15A C16A C26A -5.2(4) .
N3A C15A C16A C26A 176.0(2) .
C18A O5A C17A O6A -13.0(4) .
C18A O5A C17A N4A 168.4(3) .
C16A N4A C17A O6A 3.8(4) .
C16A N4A C17A O5A -177.6(2) .
C17A O5A C18A C21A -173.3(3) .
C17A O5A C18A C19A 68.1(4) .
C17A O5A C18A C20A -55.9(4) .
N1A C4A C22A C23A -64.7(4) .
C3A C4A C22A C23A 174.2(3) .
C4A C22A C23A C25A -66.1(4) .
C4A C22A C23A C24A 170.1(3) .
C28A N6A C26A C16A -57.6(3) .
C27A N6A C26A C16A 177.3(3) .
N4A C16A C26A N6A -51.1(3) .
C15A C16A C26A N6A -175.6(2) .
C2B N5B C3B O1B 173.8(3) .
C1B N5B C3B O1B -0.7(4) .
C2B N5B C3B C4B -9.1(4) .
C1B N5B C3B C4B 176.4(3) .
C5B N1B C4B C3B -80.6(3) .
C5B N1B C4B C22B 159.2(3) .
O1B C3B C4B N1B -52.0(3) .
N5B C3B C4B N1B 130.8(3) .
O1B C3B C4B C22B 69.9(3) .
N5B C3B C4B C22B -107.4(3) .
C4B N1B C5B O2B 3.9(4) .
C4B N1B C5B C6B -171.4(3) .
C10B N2B C6B C5B -71.1(3) .
C10B N2B C6B C9B 61.7(4) .
C10B N2B C6B C7B 163.6(3) .
O2B C5B C6B N2B 164.1(3) .
N1B C5B C6B N2B -20.6(4) .
O2B C5B C6B C9B 29.5(4) .
N1B C5B C6B C9B -155.2(3) .
O2B C5B C6B C7B -67.4(3) .
N1B C5B C6B C7B 107.9(3) .
N2B C6B C7B C8B -132.5(3) .
C5B C6B C7B C8B 100.9(3) .
C9B C6B C7B C8B -13.2(2) .
C6B C7B C8B C9B 13.3(2) .
C7B C8B C9B C6B -13.3(2) .
N2B C6B C9B C8B 130.7(3) .
C5B C6B C9B C8B -97.1(3) .
C7B C6B C9B C8B 13.2(2) .
C6B N2B C10B O3B -2.1(4) .
C6B N2B C10B C11B 176.9(2) .
C15B N3B C11B C10B 71.0(3) .
C14B N3B C11B C10B -112.6(3) .
C15B N3B C11B C12B -169.9(2) .
C14B N3B C11B C12B 6.5(3) .
O3B C10B C11B N3B 51.1(3) .
N2B C10B C11B N3B -128.0(3) .
O3B C10B C11B C12B -61.8(4) .
N2B C10B C11B C12B 119.1(3) .
N3B C11B C12B C13B -27.3(3) .
C10B C11B C12B C13B 88.6(3) .
C11B C12B C13B C14B 37.7(3) .
C15B N3B C14B C13B -167.3(3) .
C11B N3B C14B C13B 16.6(3) .
C12B C13B C14B N3B -32.9(3) .
C11B N3B C15B O4B -3.6(4) .
C14B N3B C15B O4B -179.4(3) .
C11B N3B C15B C16B 178.6(2) .
C14B N3B C15B C16B 2.8(4) .
C17B N4B C16B C26B 82.8(3) .
C17B N4B C16B C15B -156.5(3) .
O4B C15B C16B N4B -88.9(3) .
N3B C15B C16B N4B 89.0(3) .
O4B C15B C16B C26B 31.9(3) .
N3B C15B C16B C26B -150.2(2) .
C18B O5B C17B O6B 2.7(5) .
C18B O5B C17B N4B -177.3(3) .
C16B N4B C17B O6B 4.9(4) .
C16B N4B C17B O5B -175.1(2) .
C17B O5B C18B C20B 64.0(4) .
C17B O5B C18B C19B -178.0(3) .
C17B O5B C18B C21B -60.7(4) .
N1B C4B C22B C23B -56.5(3) .
C3B C4B C22B C23B -177.9(3) .
C4B C22B C23B C25B -179.1(3) .
C4B C22B C23B C24B -55.4(4) .
C27B N6B C26B C16B -152.7(2) .
C28B N6B C26B C16B 82.6(3) .
N4B C16B C26B N6B -167.2(2) .
C15B C16B C26B N6B 73.4(3) .
C1 C2 C3 C2 -175.5(13) 2_656
